data_2221779
loop_
_publ_author_name
'Lakshminarayana, B. N.'
'Shashidhara Prasad, J.'
'Gnanendra, C. R.'
'Sridhar, M. A.'
'Naik, Nagaraja'

_publ_section_title
;
 1-Acryloyl-2,6-bis(4-chlorophenyl)-3,5-dimethylpiperidin-4-one
;
_journal_coeditor_code PK2157
_journal_issue 5
_journal_name_full 'Acta Crystallographica Section E'
_journal_page_first o1001
_journal_paper_doi 10.1107/S1600536809010472
_journal_volume 65
_journal_year 2009
_chemical_formula_iupac 'C22 H21 Cl2 N O2'
_chemical_formula_moiety 'C22 H21 Cl2 N O2'
_chemical_formula_sum 'C22 H21 Cl2 N O2'
_chemical_formula_weight 402.30
_chemical_name_systematic
;
1-Acryloyl-2,6-bis(4-chlorophenyl)-3,5-dimethylpiperidin-4-one
;
_space_group_IT_number 14
_symmetry_cell_setting monoclinic
_symmetry_space_group_name_Hall '-P 2ybc'
_symmetry_space_group_name_H-M 'P 1 21/c 1'
_atom_sites_solution_hydrogens geom
_atom_sites_solution_primary direct
_atom_sites_solution_secondary difmap
_audit_creation_method SHELXL97
_cell_angle_alpha 90.00
_cell_angle_beta 112.567(2)
_cell_angle_gamma 90.00
_cell_formula_units_Z 4
_cell_length_a 10.2410(8)
_cell_length_b 19.5070(11)
_cell_length_c 10.9760(9)
_cell_measurement_reflns_used 6713
_cell_measurement_temperature 293(2)
_cell_measurement_theta_max 25.03
_cell_measurement_theta_min 3.0
_cell_volume 2024.8(3)
_computing_cell_refinement 'SCALEPACK (Otwinowski & Minor, 1997)'
_computing_data_collection '<i>XPRESS</i> (MacScience, 2002)'
_computing_data_reduction 'DENZO and SCALEPACK (Otwinowski & Minor, 1997)'
_computing_molecular_graphics 'PLATON (Spek, 2009) and ORTEPII (Johnson, 1976)'
_computing_publication_material 'PLATON (Spek, 2009)'
_computing_structure_refinement 'SHELXL97 (Sheldrick, 2008)'
_computing_structure_solution 'SHELXS97 (Sheldrick, 2008)'
_diffrn_ambient_temperature 293(2)
_diffrn_detector_area_resol_mean 10.0
_diffrn_measured_fraction_theta_full 0.994
_diffrn_measured_fraction_theta_max 0.994
_diffrn_measurement_device_type 'MacScience <b>DIFFRACTOMETER MODEL?</b>'
_diffrn_measurement_method \w
_diffrn_radiation_monochromator graphite
_diffrn_radiation_source 'fine-focus sealed tube'
_diffrn_radiation_type MoK\a
_diffrn_radiation_wavelength 0.71073
_diffrn_reflns_av_R_equivalents 0.0252
_diffrn_reflns_av_sigmaI/netI 0.0299
_diffrn_reflns_limit_h_max 12
_diffrn_reflns_limit_h_min -12
_diffrn_reflns_limit_k_max 23
_diffrn_reflns_limit_k_min -23
_diffrn_reflns_limit_l_max 13
_diffrn_reflns_limit_l_min -13
_diffrn_reflns_number 6713
_diffrn_reflns_theta_full 25.03
_diffrn_reflns_theta_max 25.03
_diffrn_reflns_theta_min 3.00
_diffrn_standards_decay_% 0
_diffrn_standards_number 0
_exptl_absorpt_coefficient_mu 0.337
_exptl_absorpt_correction_type none
_exptl_crystal_colour colourless
_exptl_crystal_density_diffrn 1.320
_exptl_crystal_density_method 'not measured'
_exptl_crystal_description block
_exptl_crystal_F_000 840
_exptl_crystal_size_max 0.30
_exptl_crystal_size_mid 0.27
_exptl_crystal_size_min 0.25
_refine_diff_density_max 0.201
_refine_diff_density_min -0.253
_refine_ls_extinction_coef 0.0072(15)
_refine_ls_extinction_expression Fc^*^=kFc[1+0.001xFc^2^\l^3^/sin(2\q)]^-1/4^
_refine_ls_extinction_method 'SHELXL97 (Sheldrick, 2008)'
_refine_ls_goodness_of_fit_ref 1.033
_refine_ls_hydrogen_treatment constr
_refine_ls_matrix_type full
_refine_ls_number_parameters 247
_refine_ls_number_reflns 3542
_refine_ls_number_restraints 0
_refine_ls_restrained_S_all 1.033
_refine_ls_R_factor_all 0.0584
_refine_ls_R_factor_gt 0.0440
_refine_ls_shift/su_max 0.001
_refine_ls_shift/su_mean 0.000
_refine_ls_structure_factor_coef Fsqd
_refine_ls_weighting_details 'calc w=1/[\s^2^(Fo^2^)+(0.0437P)^2^+0.7531P] where P=(Fo^2^+2Fc^2^)/3'
_refine_ls_weighting_scheme calc
_refine_ls_wR_factor_gt 0.1045
_refine_ls_wR_factor_ref 0.1132
_reflns_number_gt 2800
_reflns_number_total 3542
_reflns_threshold_expression I>2\s(I)
_cod_data_source_file pk2157.cif
_cod_data_source_block I
_cod_depositor_comments
;
The following automatic conversions were performed:
'_symmetry_cell_setting' value 'Monoclinic' changed to 'monoclinic'
according to '/home/saulius/struct/CIF-dictionaries/cif_core.dic'
dictionary named 'cif_core.dic' version 2.4.1 from 2010-06-29.

Automatic conversion script
Id: cif_fix_enum 1527 2010-12-29 10:47:43Z saulius 

The following automatic conversions were performed:

'_symmetry_cell_setting' value 'Monoclinic' changed to 'monoclinic'
according to /home/saulius/struct/CIF-dictionaries/cif_core.dic
dictionary named 'cif_core.dic' version 2.4.1 from 2010-06-29.

Automatic conversion script
Id: cif_fix_values 1715 2011-07-08 13:25:40Z adriana 
;
_cod_original_sg_symbol_H-M 'P 21/c'
_cod_database_code 2221779
_cod_database_fobs_code 2221779

loop_
_symmetry_equiv_pos_as_xyz
'x, y, z'
'-x, y+1/2, -z+1/2'
'-x, -y, -z'
'x, -y-1/2, z-1/2'

loop_
_atom_site_aniso_label
_atom_site_aniso_U_11
_atom_site_aniso_U_22
_atom_site_aniso_U_33
_atom_site_aniso_U_12
_atom_site_aniso_U_13
_atom_site_aniso_U_23
Cl16 0.1353(7) 0.0604(4) 0.1182(7) 0.0015(4) 0.0437(6) -0.0258(4)
Cl27 0.1033(6) 0.0961(5) 0.0559(4) -0.0045(4) 0.0265(4) 0.0072(3)
O8 0.0597(10) 0.0782(11) 0.0950(13) 0.0049(8) 0.0422(9) -0.0148(9)
O18 0.0510(9) 0.0705(10) 0.0633(10) 0.0131(7) 0.0168(7) 0.0124(8)
N1 0.0388(9) 0.0478(9) 0.0506(9) 0.0018(7) 0.0162(7) 0.0009(7)
C2 0.0431(11) 0.0457(10) 0.0580(12) -0.0012(8) 0.0202(9) -0.0002(9)
C3 0.0541(12) 0.0481(11) 0.0566(12) 0.0027(9) 0.0229(10) -0.0034(9)
C4 0.0445(11) 0.0594(12) 0.0490(11) 0.0057(9) 0.0187(9) 0.0014(9)
C5 0.0430(11) 0.0511(11) 0.0494(11) -0.0004(8) 0.0187(9) 0.0013(9)
C6 0.0415(10) 0.0483(11) 0.0441(10) 0.0007(8) 0.0155(8) 0.0032(8)
C7 0.0609(14) 0.0813(16) 0.0628(14) -0.0048(12) 0.0203(12) -0.0189(12)
C9 0.0537(14) 0.0697(15) 0.0981(19) -0.0016(11) 0.0374(13) 0.0114(14)
C10 0.0421(10) 0.0479(11) 0.0482(11) 0.0011(8) 0.0155(9) 0.0036(9)
C11 0.0695(14) 0.0515(12) 0.0513(12) -0.0003(10) 0.0242(11) 0.0054(9)
C12 0.0714(15) 0.0634(14) 0.0540(13) 0.0008(11) 0.0247(11) -0.0052(11)
C13 0.0644(14) 0.0496(12) 0.0752(16) 0.0025(10) 0.0268(12) -0.0054(11)
C14 0.0946(19) 0.0473(13) 0.0759(17) 0.0084(12) 0.0297(14) 0.0120(12)
C15 0.0780(16) 0.0575(13) 0.0522(13) 0.0060(11) 0.0214(11) 0.0102(10)
C17 0.0438(11) 0.0614(13) 0.0490(11) 0.0031(9) 0.0184(9) -0.0062(10)
C19 0.0463(13) 0.0713(15) 0.0906(18) -0.0025(11) 0.0267(12) -0.0075(13)
C20 0.0502(15) 0.136(3) 0.0838(19) -0.0066(15) 0.0283(14) -0.0043(18)
C21 0.0496(11) 0.0448(10) 0.0566(12) -0.0021(9) 0.0248(10) 0.0051(9)
C22 0.0548(13) 0.0563(12) 0.0637(14) 0.0058(10) 0.0273(11) 0.0052(11)
C23 0.0582(13) 0.0618(13) 0.0651(14) 0.0022(11) 0.0199(11) 0.0116(11)
C24 0.0695(15) 0.0561(12) 0.0547(13) -0.0089(11) 0.0261(11) 0.0063(10)
C25 0.0763(16) 0.0662(15) 0.0659(15) 0.0037(12) 0.0396(13) 0.0048(12)
C26 0.0577(13) 0.0656(14) 0.0630(14) 0.0114(10) 0.0303(11) 0.0086(11)

loop_
_atom_site_type_symbol
_atom_site_label
_atom_site_fract_x
_atom_site_fract_y
_atom_site_fract_z
_atom_site_U_iso_or_equiv
_atom_site_thermal_displace_type
_atom_site_calc_flag
_atom_site_refinement_flags
_atom_site_occupancy
Cl Cl16 0.26934(10) 0.75475(4) 0.51117(9) 0.1061(4) Uani . . 1.000
Cl Cl27 0.37661(8) 0.35272(4) 0.88810(6) 0.0863(3) Uani . . 1.000
O O8 0.44186(17) 0.35510(9) 0.20478(18) 0.0739(7) Uani . . 1.000
O O18 -0.06985(15) 0.51370(8) 0.12166(15) 0.0631(6) Uani . . 1.000
N N1 0.09295(16) 0.43755(8) 0.24406(16) 0.0460(5) Uani . . 1.000
C C2 0.1348(2) 0.36689(10) 0.2923(2) 0.0487(6) Uani . . 1.000
C C3 0.2196(2) 0.33554(11) 0.2177(2) 0.0524(7) Uani . . 1.000
C C4 0.3467(2) 0.37817(11) 0.2317(2) 0.0507(7) Uani . . 1.000
C C5 0.3488(2) 0.45090(10) 0.2808(2) 0.0475(6) Uani . . 1.000
C C6 0.20081(19) 0.48388(10) 0.23015(19) 0.0449(6) Uani . . 1.000
C C7 0.1287(2) 0.32667(14) 0.0708(2) 0.0694(8) Uani . . 1.000
C C9 0.4536(2) 0.49632(13) 0.2509(3) 0.0714(9) Uani . . 1.000
C C10 0.2080(2) 0.55179(10) 0.29977(19) 0.0466(6) Uani . . 1.000
C C11 0.2401(2) 0.55513(11) 0.4340(2) 0.0571(7) Uani . . 1.000
C C12 0.2581(2) 0.61714(12) 0.4992(2) 0.0627(8) Uani . . 1.000
C C13 0.2426(2) 0.67645(11) 0.4290(3) 0.0631(8) Uani . . 1.000
C C14 0.2087(3) 0.67519(12) 0.2960(3) 0.0735(10) Uani . . 1.000
C C15 0.1915(3) 0.61283(12) 0.2318(2) 0.0636(8) Uani . . 1.000
C C17 -0.0434(2) 0.45859(11) 0.1803(2) 0.0512(7) Uani . . 1.000
C C19 -0.1601(2) 0.41532(13) 0.1856(3) 0.0693(9) Uani . . 1.000
C C20 -0.2902(3) 0.43327(19) 0.1270(3) 0.0892(13) Uani . . 1.000
C C21 0.2020(2) 0.36349(10) 0.4431(2) 0.0490(6) Uani . . 1.000
C C22 0.3290(2) 0.33092(11) 0.5125(2) 0.0569(8) Uani . . 1.000
C C23 0.3825(2) 0.32739(12) 0.6491(2) 0.0628(8) Uani . . 1.000
C C24 0.3089(3) 0.35647(11) 0.7166(2) 0.0594(8) Uani . . 1.000
C C25 0.1816(3) 0.38854(13) 0.6510(2) 0.0658(9) Uani . . 1.000
C C26 0.1296(2) 0.39179(12) 0.5151(2) 0.0600(8) Uani . . 1.000
H H2 0.04690 0.34050 0.26590 0.0580 Uiso calc R 1.000
H H3 0.25260 0.29010 0.25510 0.0630 Uiso calc R 1.000
H H5 0.38110 0.44830 0.37710 0.0570 Uiso calc R 1.000
H H6 0.17350 0.49350 0.13600 0.0540 Uiso calc R 1.000
H H7A 0.09920 0.37090 0.03120 0.1040 Uiso calc R 1.000
H H7B 0.04700 0.29960 0.06080 0.1040 Uiso calc R 1.000
H H7C 0.18290 0.30400 0.02820 0.1040 Uiso calc R 1.000
H H9A 0.54450 0.47450 0.28190 0.1070 Uiso calc R 1.000
H H9B 0.46110 0.53970 0.29450 0.1070 Uiso calc R 1.000
H H9C 0.42130 0.50350 0.15740 0.1070 Uiso calc R 1.000
H H11 0.24990 0.51470 0.48150 0.0690 Uiso calc R 1.000
H H12 0.28050 0.61850 0.58970 0.0750 Uiso calc R 1.000
H H14 0.19730 0.71590 0.24900 0.0880 Uiso calc R 1.000
H H15 0.16830 0.61200 0.14120 0.0760 Uiso calc R 1.000
H H19 -0.13880 0.37430 0.23230 0.0830 Uiso calc R 1.000
H H20A -0.31280 0.47420 0.08010 0.1070 Uiso calc R 1.000
H H20B -0.36180 0.40530 0.13170 0.1070 Uiso calc R 1.000
H H22 0.37920 0.31110 0.46670 0.0680 Uiso calc R 1.000
H H23 0.46800 0.30540 0.69450 0.0750 Uiso calc R 1.000
H H25 0.13140 0.40770 0.69740 0.0790 Uiso calc R 1.000
H H26 0.04360 0.41360 0.47040 0.0720 Uiso calc R 1.000

loop_
_atom_type_symbol
_atom_type_description
_atom_type_scat_dispersion_real
_atom_type_scat_dispersion_imag
_atom_type_scat_source
O O 0.0106 0.0060 'International Tables Vol C Tables 4.2.6.8 and 6.1.1.4'
N N 0.0061 0.0033 'International Tables Vol C Tables 4.2.6.8 and 6.1.1.4'
Cl Cl 0.1484 0.1585 'International Tables Vol C Tables 4.2.6.8 and 6.1.1.4'
H H 0.0000 0.0000 'International Tables Vol C Tables 4.2.6.8 and 6.1.1.4'
C C 0.0033 0.0016 'International Tables Vol C Tables 4.2.6.8 and 6.1.1.4'

loop_
_geom_angle_atom_site_label_1
_geom_angle_atom_site_label_2
_geom_angle_atom_site_label_3
_geom_angle_site_symmetry_1
_geom_angle_site_symmetry_2
_geom_angle_site_symmetry_3
_geom_angle
_geom_angle_publ_flag
C2 N1 C6 . . . 118.73(16) no
C2 N1 C17 . . . 124.27(17) no
C6 N1 C17 . . . 114.92(16) no
N1 C2 C3 . . . 109.06(16) no
N1 C2 C21 . . . 112.06(16) no
C3 C2 C21 . . . 116.68(18) no
C2 C3 C4 . . . 111.79(17) no
C2 C3 C7 . . . 111.59(18) no
C4 C3 C7 . . . 108.85(17) no
O8 C4 C3 . . . 121.2(2) no
O8 C4 C5 . . . 122.2(2) no
C3 C4 C5 . . . 116.64(18) no
C4 C5 C6 . . . 112.65(17) no
C4 C5 C9 . . . 112.55(19) no
C6 C5 C9 . . . 110.90(17) no
N1 C6 C5 . . . 112.19(16) no
N1 C6 C10 . . . 112.04(17) no
C5 C6 C10 . . . 109.39(16) no
C6 C10 C11 . . . 121.58(18) no
C6 C10 C15 . . . 120.58(18) no
C11 C10 C15 . . . 117.71(19) no
C10 C11 C12 . . . 121.55(19) no
C11 C12 C13 . . . 119.1(2) no
Cl16 C13 C12 . . . 119.3(2) no
Cl16 C13 C14 . . . 119.65(18) no
C12 C13 C14 . . . 121.0(2) no
C13 C14 C15 . . . 119.4(2) no
C10 C15 C14 . . . 121.2(2) no
O18 C17 N1 . . . 120.6(2) no
O18 C17 C19 . . . 120.0(2) no
N1 C17 C19 . . . 119.40(19) no
C17 C19 C20 . . . 121.4(3) no
C2 C21 C22 . . . 123.55(19) no
C2 C21 C26 . . . 118.78(19) no
C22 C21 C26 . . . 117.61(19) no
C21 C22 C23 . . . 121.1(2) no
C22 C23 C24 . . . 119.6(2) no
Cl27 C24 C23 . . . 119.7(2) no
Cl27 C24 C25 . . . 119.3(2) no
C23 C24 C25 . . . 121.0(2) no
C24 C25 C26 . . . 118.8(2) no
C21 C26 C25 . . . 121.9(2) no
N1 C2 H2 . . . 106.00 no
C3 C2 H2 . . . 106.00 no
C21 C2 H2 . . . 106.00 no
C2 C3 H3 . . . 108.00 no
C4 C3 H3 . . . 108.00 no
C7 C3 H3 . . . 108.00 no
C4 C5 H5 . . . 107.00 no
C6 C5 H5 . . . 107.00 no
C9 C5 H5 . . . 107.00 no
N1 C6 H6 . . . 108.00 no
C5 C6 H6 . . . 108.00 no
C10 C6 H6 . . . 108.00 no
C3 C7 H7A . . . 109.00 no
C3 C7 H7B . . . 109.00 no
C3 C7 H7C . . . 109.00 no
H7A C7 H7B . . . 109.00 no
H7A C7 H7C . . . 109.00 no
H7B C7 H7C . . . 109.00 no
C5 C9 H9A . . . 110.00 no
C5 C9 H9B . . . 109.00 no
C5 C9 H9C . . . 109.00 no
H9A C9 H9B . . . 109.00 no
H9A C9 H9C . . . 109.00 no
H9B C9 H9C . . . 109.00 no
C10 C11 H11 . . . 119.00 no
C12 C11 H11 . . . 119.00 no
C11 C12 H12 . . . 120.00 no
C13 C12 H12 . . . 120.00 no
C13 C14 H14 . . . 120.00 no
C15 C14 H14 . . . 120.00 no
C10 C15 H15 . . . 119.00 no
C14 C15 H15 . . . 119.00 no
C17 C19 H19 . . . 119.00 no
C20 C19 H19 . . . 119.00 no
C19 C20 H20A . . . 120.00 no
C19 C20 H20B . . . 120.00 no
H20A C20 H20B . . . 120.00 no
C21 C22 H22 . . . 119.00 no
C23 C22 H22 . . . 120.00 no
C22 C23 H23 . . . 120.00 no
C24 C23 H23 . . . 120.00 no
C24 C25 H25 . . . 121.00 no
C26 C25 H25 . . . 121.00 no
C21 C26 H26 . . . 119.00 no
C25 C26 H26 . . . 119.00 no

loop_
_geom_bond_atom_site_label_1
_geom_bond_atom_site_label_2
_geom_bond_site_symmetry_1
_geom_bond_site_symmetry_2
_geom_bond_distance
_geom_bond_publ_flag
Cl16 C13 . . 1.741(3) no
Cl27 C24 . . 1.740(2) no
O8 C4 . . 1.209(3) no
O18 C17 . . 1.229(3) no
N1 C2 . . 1.480(3) no
N1 C6 . . 1.480(3) no
N1 C17 . . 1.363(3) no
C2 C3 . . 1.531(3) no
C2 C21 . . 1.531(3) no
C3 C4 . . 1.502(3) no
C3 C7 . . 1.531(3) no
C4 C5 . . 1.515(3) no
C5 C6 . . 1.541(3) no
C5 C9 . . 1.522(3) no
C6 C10 . . 1.517(3) no
C10 C11 . . 1.383(3) no
C10 C15 . . 1.381(3) no
C11 C12 . . 1.381(3) no
C12 C13 . . 1.365(3) no
C13 C14 . . 1.365(4) no
C14 C15 . . 1.383(3) no
C17 C19 . . 1.482(3) no
C19 C20 . . 1.286(4) no
C21 C22 . . 1.384(3) no
C21 C26 . . 1.389(3) no
C22 C23 . . 1.387(3) no
C23 C24 . . 1.367(4) no
C24 C25 . . 1.374(4) no
C25 C26 . . 1.380(3) no
C2 H2 . . 0.9800 no
C3 H3 . . 0.9800 no
C5 H5 . . 0.9800 no
C6 H6 . . 0.9800 no
C7 H7A . . 0.9600 no
C7 H7B . . 0.9600 no
C7 H7C . . 0.9600 no
C9 H9A . . 0.9600 no
C9 H9B . . 0.9600 no
C9 H9C . . 0.9600 no
C11 H11 . . 0.9300 no
C12 H12 . . 0.9300 no
C14 H14 . . 0.9300 no
C15 H15 . . 0.9300 no
C19 H19 . . 0.9300 no
C20 H20A . . 0.9300 no
C20 H20B . . 0.9300 no
C22 H22 . . 0.9300 no
C23 H23 . . 0.9300 no
C25 H25 . . 0.9300 no
C26 H26 . . 0.9300 no

loop_
_geom_torsion_atom_site_label_1
_geom_torsion_atom_site_label_2
_geom_torsion_atom_site_label_3
_geom_torsion_atom_site_label_4
_geom_torsion_site_symmetry_1
_geom_torsion_site_symmetry_2
_geom_torsion_site_symmetry_3
_geom_torsion_site_symmetry_4
_geom_torsion
_geom_torsion_publ_flag
C6 N1 C2 C3 . . . . -46.8(2) no
C6 N1 C2 C21 . . . . 83.9(2) no
C17 N1 C2 C3 . . . . 115.9(2) no
C17 N1 C2 C21 . . . . -113.4(2) no
C2 N1 C6 C5 . . . . -4.6(2) no
C2 N1 C6 C10 . . . . -128.09(18) no
C17 N1 C6 C5 . . . . -168.89(17) no
C17 N1 C6 C10 . . . . 67.6(2) no
C2 N1 C17 O18 . . . . -166.34(19) no
C2 N1 C17 C19 . . . . 15.5(3) no
C6 N1 C17 O18 . . . . -3.0(3) no
C6 N1 C17 C19 . . . . 178.84(19) no
N1 C2 C3 C4 . . . . 56.9(2) no
N1 C2 C3 C7 . . . . -65.3(2) no
C21 C2 C3 C4 . . . . -71.3(2) no
C21 C2 C3 C7 . . . . 166.51(18) no
N1 C2 C21 C22 . . . . -130.3(2) no
N1 C2 C21 C26 . . . . 52.7(3) no
C3 C2 C21 C22 . . . . -3.5(3) no
C3 C2 C21 C26 . . . . 179.44(19) no
C2 C3 C4 O8 . . . . 163.9(2) no
C2 C3 C4 C5 . . . . -16.1(2) no
C7 C3 C4 O8 . . . . -72.4(3) no
C7 C3 C4 C5 . . . . 107.6(2) no
O8 C4 C5 C6 . . . . 144.5(2) no
O8 C4 C5 C9 . . . . 18.3(3) no
C3 C4 C5 C6 . . . . -35.4(2) no
C3 C4 C5 C9 . . . . -161.70(19) no
C4 C5 C6 N1 . . . . 46.3(2) no
C4 C5 C6 C10 . . . . 171.32(17) no
C9 C5 C6 N1 . . . . 173.51(18) no
C9 C5 C6 C10 . . . . -61.5(2) no
N1 C6 C10 C11 . . . . 59.9(3) no
N1 C6 C10 C15 . . . . -124.3(2) no
C5 C6 C10 C11 . . . . -65.2(3) no
C5 C6 C10 C15 . . . . 110.6(2) no
C6 C10 C11 C12 . . . . 174.6(2) no
C15 C10 C11 C12 . . . . -1.3(3) no
C6 C10 C15 C14 . . . . -174.9(3) no
C11 C10 C15 C14 . . . . 1.0(4) no
C10 C11 C12 C13 . . . . 0.6(3) no
C11 C12 C13 Cl16 . . . . -178.46(18) no
C11 C12 C13 C14 . . . . 0.5(4) no
Cl16 C13 C14 C15 . . . . 178.2(2) no
C12 C13 C14 C15 . . . . -0.8(4) no
C13 C14 C15 C10 . . . . 0.0(5) no
O18 C17 C19 C20 . . . . 1.8(4) no
N1 C17 C19 C20 . . . . 179.9(3) no
C2 C21 C22 C23 . . . . -177.7(2) no
C26 C21 C22 C23 . . . . -0.7(3) no
C2 C21 C26 C25 . . . . 177.8(2) no
C22 C21 C26 C25 . . . . 0.6(3) no
C21 C22 C23 C24 . . . . 0.0(3) no
C22 C23 C24 Cl27 . . . . -179.46(18) no
C22 C23 C24 C25 . . . . 0.8(4) no
Cl27 C24 C25 C26 . . . . 179.38(19) no
C23 C24 C25 C26 . . . . -0.8(4) no
C24 C25 C26 C21 . . . . 0.2(4) no
